data_7064316
loop_
_publ_author_name
'Tran, Vy-Phuong'
'Kundu, Arup'
'Scott, Madelyn N.'
'Iwanicki, Ainsley'
'Nalaoh, Phattananawee'
'Diers, James R.'
'Taniguchi, Masahiko'
'Bocian, David F.'
'Schlau-Cohen, Gabriela S.'
'Lindsey, Jonathan S.'

_publ_section_title
;
 Synthesis and characterization of 5,15-bis(hydroxymethyl)porphyrins --
 simple compounds distantly inspired by the chlorosomal
 bacteriochlorophylls
;
_journal_issue 4
_journal_name_full 'New Journal of Chemistry'
_journal_page_first 1990
_journal_page_last 2004
_journal_paper_doi 10.1039/D5NJ04118J
_journal_volume 50
_journal_year 2026
_chemical_formula_moiety 'C24 H20 N4 Zn'
_chemical_formula_sum 'C24 H20 N4 Zn'
_chemical_formula_weight 429.81
_space_group_crystal_system orthorhombic
_space_group_IT_number 61
_space_group_name_Hall '-P 2ac 2ab'
_space_group_name_H-M_alt 'P b c a'
_atom_sites_solution_hydrogens geom
_atom_sites_solution_primary dual
_audit_creation_date 2025-09-22
_audit_creation_method
;
Olex2 1.5
(compiled 2025.07.13 svn.rb7424aed for OlexSys, GUI svn.r7314)
;
_audit_update_record
;
2025-10-17 deposited with the CCDC.	2025-12-29 downloaded from the CCDC.
;
_cell_angle_alpha 90
_cell_angle_beta 90
_cell_angle_gamma 90
_cell_formula_units_Z 4
_cell_length_a 5.0770(8)
_cell_length_b 15.715(3)
_cell_length_c 23.357(3)
_cell_measurement_reflns_used 8230
_cell_measurement_temperature 100.00
_cell_measurement_theta_max 28.25
_cell_measurement_theta_min 2.59
_cell_volume 1863.5(5)
_computing_cell_refinement 'SAINT V8.40B (?, 2016)'
_computing_data_reduction 'SAINT V8.40B (?, 2016)'
_computing_molecular_graphics 'Olex2 1.5 (Dolomanov et al., 2009)'
_computing_publication_material 'Olex2 1.5 (Dolomanov et al., 2009)'
_computing_structure_refinement 'XL  (Sheldrick, 2008)'
_computing_structure_solution 'SHELXT 2018/2 (Sheldrick, 2018)'
_diffrn_ambient_temperature 100.00
_diffrn_measured_fraction_theta_full 0.999
_diffrn_measured_fraction_theta_max 0.999
_diffrn_measurement_device_type 'Bruker D8 Venture'
_diffrn_measurement_method '\f and \w scans'
_diffrn_radiation_type MoK\a
_diffrn_radiation_wavelength 0.71073
_diffrn_reflns_av_R_equivalents 0.0678
_diffrn_reflns_av_unetI/netI 0.0326
_diffrn_reflns_Laue_measured_fraction_full 0.999
_diffrn_reflns_Laue_measured_fraction_max 0.999
_diffrn_reflns_limit_h_max 6
_diffrn_reflns_limit_h_min -6
_diffrn_reflns_limit_k_max 19
_diffrn_reflns_limit_k_min -19
_diffrn_reflns_limit_l_max 28
_diffrn_reflns_limit_l_min -29
_diffrn_reflns_number 22740
_diffrn_reflns_point_group_measured_fraction_full 0.999
_diffrn_reflns_point_group_measured_fraction_max 0.999
_diffrn_reflns_theta_full 25.242
_diffrn_reflns_theta_max 26.730
_diffrn_reflns_theta_min 2.592
_diffrn_source_current 1.4
_diffrn_source_power 0.07
_diffrn_source_voltage 50.0
_diffrn_standards_number 0
_exptl_absorpt_coefficient_mu 1.337
_exptl_absorpt_correction_T_max 0.7457
_exptl_absorpt_correction_T_min 0.5423
_exptl_absorpt_correction_type multi-scan
_exptl_absorpt_process_details
;
SADABS-2016/2 (Bruker,2016/2) was used for absorption correction.
wR2(int) was 0.1397 before and 0.0849 after correction.
The Ratio of minimum to maximum transmission is 0.7272.
The \l/2 correction factor is Not present.
;
_exptl_crystal_colour 'clear dark violet'
_exptl_crystal_colour_lustre clear
_exptl_crystal_colour_modifier dark
_exptl_crystal_colour_primary violet
_exptl_crystal_density_diffrn 1.532
_exptl_crystal_description prism
_exptl_crystal_F_000 888
_exptl_crystal_size_max 0.678
_exptl_crystal_size_mid 0.102
_exptl_crystal_size_min 0.06
_refine_diff_density_max 0.706
_refine_diff_density_min -0.574
_refine_diff_density_rms 0.092
_refine_ls_extinction_method none
_refine_ls_goodness_of_fit_ref 1.130
_refine_ls_hydrogen_treatment constr
_refine_ls_matrix_type full
_refine_ls_number_parameters 134
_refine_ls_number_reflns 1980
_refine_ls_number_restraints 0
_refine_ls_restrained_S_all 1.130
_refine_ls_R_factor_all 0.0610
_refine_ls_R_factor_gt 0.0469
_refine_ls_shift/su_max 0.000
_refine_ls_shift/su_mean 0.000
_refine_ls_structure_factor_coef Fsqd
_refine_ls_weighting_details 'w=1/[\s^2^(Fo^2^)+(0.0418P)^2^+3.8991P] where P=(Fo^2^+2Fc^2^)/3'
_refine_ls_weighting_scheme calc
_refine_ls_wR_factor_gt 0.1099
_refine_ls_wR_factor_ref 0.1182
_reflns_Friedel_coverage 0.000
_reflns_number_gt 1587
_reflns_number_total 1980
_reflns_threshold_expression 'I > 2\s(I)'
_cod_data_source_file d5nj04118j2.cif
_cod_data_source_block ncsu_pn100_a
_cod_original_cell_volume 1863.6(5)
_cod_original_sg_symbol_H-M Pbca
_cod_database_code 7064316
_shelx_shelxl_version_number 2019/1
_shelx_space_group_comment
;
The symmetry employed for this shelxl refinement is uniquely defined
by the following loop, which should always be used as a source of
symmetry information in preference to the above space-group names.
They are only intended as comments.
;
_shelx_estimated_absorpt_t_max 0.924
_shelx_estimated_absorpt_t_min 0.464
_olex2_refinement_description
;
1. Fixed Uiso
 At 1.2 times of:
  All C(H) groups, All C(H,H) groups
 At 1.5 times of:
  All C(H,H,H) groups
2.a Secondary CH2 refined with riding coordinates:
 C11(H11A,H11B)
2.b Aromatic/amide H refined with riding coordinates:
 C3(H3), C4(H4), C5(H5), C7(H7), C8(H8)
2.c Idealised Me refined as rotating group:
 C12(H12A,H12B,H12C)
;
_olex2_submission_special_instructions 'No special instructions were received'

loop_
_space_group_symop_operation_xyz
'x, y, z'
'-x+1/2, -y, z+1/2'
'-x, y+1/2, -z+1/2'
'x+1/2, -y+1/2, -z'
'-x, -y, -z'
'x-1/2, y, -z-1/2'
'x, -y-1/2, z-1/2'
'-x-1/2, y-1/2, z'

loop_
_atom_site_label
_atom_site_type_symbol
_atom_site_fract_x
_atom_site_fract_y
_atom_site_fract_z
_atom_site_U_iso_or_equiv
_atom_site_adp_type
_atom_site_occupancy
_atom_site_site_symmetry_order
_atom_site_calc_flag
_atom_site_refinement_flags_posn
_atom_site_refinement_flags_adp
_atom_site_refinement_flags_occupancy
_atom_site_disorder_assembly
_atom_site_disorder_group
C1 C 0.6503(6) 0.43312(18) 0.38181(13) 0.0237(7) Uani 1 1 d . . . . .
C2 C 0.3275(6) 0.52547(18) 0.37422(13) 0.0225(6) Uani 1 1 d . . . . .
C3 C 0.3870(8) 0.49516(19) 0.31717(14) 0.0297(7) Uani 1 1 d . . . . .
H3 H 0.302686 0.512100 0.282688 0.036 Uiso 1 1 calc R U . . .
C4 C 0.5852(7) 0.43814(19) 0.32220(14) 0.0291(7) Uani 1 1 d . . . . .
H4 H 0.666066 0.407285 0.291962 0.035 Uiso 1 1 calc R U . . .
C5 C 0.8528(6) 0.38327(18) 0.40476(13) 0.0253(7) Uani 1 1 d . . . . .
H5 H 0.950955 0.350085 0.378302 0.030 Uiso 1 1 calc R U . . .
C6 C 0.9260(6) 0.37689(18) 0.46154(14) 0.0235(6) Uani 1 1 d . . . . .
C7 C 1.1470(6) 0.32844(19) 0.48184(15) 0.0293(7) Uani 1 1 d . . . . .
H7 H 1.266697 0.296603 0.459084 0.035 Uiso 1 1 calc R U . . .
C8 C 1.1524(6) 0.33672(19) 0.53961(15) 0.0288(7) Uani 1 1 d . . . . .
H8 H 1.275998 0.311238 0.564885 0.035 Uiso 1 1 calc R U . . .
C9 C 0.9353(6) 0.39154(18) 0.55575(14) 0.0235(6) Uani 1 1 d . . . . .
C10 C 0.8724(6) 0.41557(18) 0.61179(13) 0.0240(7) Uani 1 1 d . . . . .
C11 C 1.0196(7) 0.3736(2) 0.66060(15) 0.0317(8) Uani 1 1 d . . . . .
H11A H 1.025952 0.413108 0.693558 0.038 Uiso 1 1 calc R U . . .
H11B H 1.202958 0.362067 0.648443 0.038 Uiso 1 1 calc R U . . .
C12 C 0.8916(9) 0.2906(2) 0.67939(16) 0.0417(9) Uani 1 1 d . . . . .
H12A H 0.901317 0.249097 0.648121 0.063 Uiso 1 1 calc R U . . .
H12B H 0.706751 0.300951 0.689214 0.063 Uiso 1 1 calc R U . . .
H12C H 0.984466 0.268156 0.712954 0.063 Uiso 1 1 calc R U . . .
N1 N 0.4907(5) 0.48563(14) 0.41283(11) 0.0198(5) Uani 1 1 d . . . . .
N2 N 0.8039(5) 0.41573(15) 0.50698(10) 0.0214(5) Uani 1 1 d . . . . .
Zn1 Zn 0.500000 0.500000 0.500000 0.02052(17) Uani 1 2 d S . P . .

loop_
_atom_site_aniso_label
_atom_site_aniso_U_11
_atom_site_aniso_U_22
_atom_site_aniso_U_33
_atom_site_aniso_U_23
_atom_site_aniso_U_13
_atom_site_aniso_U_12
C1 0.0320(17) 0.0137(13) 0.0255(15) -0.0009(11) 0.0072(13) -0.0066(12)
C2 0.0272(16) 0.0135(12) 0.0267(16) 0.0013(11) -0.0009(13) -0.0072(12)
C3 0.0408(19) 0.0235(16) 0.0247(17) 0.0013(12) -0.0025(15) -0.0089(14)
C4 0.0411(19) 0.0196(15) 0.0266(16) -0.0026(12) 0.0047(15) -0.0034(14)
C5 0.0281(16) 0.0163(13) 0.0314(17) -0.0029(12) 0.0102(14) -0.0040(12)
C6 0.0233(15) 0.0129(13) 0.0344(17) 0.0004(12) 0.0053(13) -0.0039(12)
C7 0.0234(15) 0.0201(15) 0.0445(19) 0.0011(14) 0.0059(15) 0.0004(13)
C8 0.0231(16) 0.0199(15) 0.0433(19) 0.0045(13) -0.0028(15) 0.0018(13)
C9 0.0220(15) 0.0146(13) 0.0338(17) 0.0018(12) -0.0016(13) -0.0037(12)
C10 0.0251(16) 0.0172(14) 0.0296(17) 0.0028(12) -0.0067(13) -0.0072(12)
C11 0.0332(18) 0.0280(17) 0.0338(18) 0.0003(14) -0.0102(15) -0.0004(14)
C12 0.056(2) 0.0307(19) 0.039(2) 0.0111(15) -0.0131(19) -0.0014(18)
N1 0.0240(13) 0.0127(11) 0.0227(13) 0.0007(9) 0.0017(11) -0.0040(10)
N2 0.0214(12) 0.0150(11) 0.0278(13) -0.0006(9) 0.0028(11) -0.0034(10)
Zn1 0.0214(3) 0.0182(3) 0.0220(3) -0.00006(18) 0.0012(2) -0.00002(19)

loop_
_atom_type_symbol
_atom_type_description
_atom_type_scat_dispersion_real
_atom_type_scat_dispersion_imag
_atom_type_scat_source
C C 0.0033 0.0016 'International Tables Vol C Tables 4.2.6.8 and 6.1.1.4'
H H 0.0000 0.0000 'International Tables Vol C Tables 4.2.6.8 and 6.1.1.4'
N N 0.0061 0.0033 'International Tables Vol C Tables 4.2.6.8 and 6.1.1.4'
Zn Zn 0.2839 1.4301 'International Tables Vol C Tables 4.2.6.8 and 6.1.1.4'

loop_
_exptl_crystal_face_index_h
_exptl_crystal_face_index_k
_exptl_crystal_face_index_l
_exptl_crystal_face_perp_dist
-1.00 0.00 -1.00 0.0300
-1.00 0.00 0.00 0.0420
0.00 1.00 -1.00 0.3240
0.00 -1.00 1.00 0.2470
0.00 0.00 1.00 0.0330
0.00 0.00 -1.00 0.0480
1.00 1.00 -1.00 0.3140
1.00 0.00 1.00 0.0010
1.00 0.00 0.00 0.0200

loop_
_geom_angle_atom_site_label_1
_geom_angle_atom_site_label_2
_geom_angle_atom_site_label_3
_geom_angle
_geom_angle_site_symmetry_1
_geom_angle_site_symmetry_3
_geom_angle_publ_flag
C5 C1 C4 124.9(3) . . ?
N1 C1 C4 110.2(3) . . ?
N1 C1 C5 124.8(3) . . ?
C10 C2 C3 125.4(3) 5_666 . ?
N1 C2 C3 109.2(3) . . ?
N1 C2 C10 125.4(3) . 5_666 ?
C2 C3 H3 126.5 . . ?
C4 C3 C2 107.1(3) . . ?
C4 C3 H3 126.5 . . ?
C1 C4 H4 126.5 . . ?
C3 C4 C1 107.0(3) . . ?
C3 C4 H4 126.5 . . ?
C1 C5 H5 116.3 . . ?
C6 C5 C1 127.3(3) . . ?
C6 C5 H5 116.3 . . ?
C5 C6 C7 124.5(3) . . ?
N2 C6 C5 126.1(3) . . ?
N2 C6 C7 109.5(3) . . ?
C6 C7 H7 126.5 . . ?
C8 C7 C6 107.1(3) . . ?
C8 C7 H7 126.5 . . ?
C7 C8 H8 126.3 . . ?
C7 C8 C9 107.5(3) . . ?
C9 C8 H8 126.3 . . ?
C10 C9 C8 125.3(3) . . ?
N2 C9 C8 108.6(3) . . ?
N2 C9 C10 126.2(3) . . ?
C2 C10 C11 117.8(3) 5_666 . ?
C9 C10 C2 123.9(3) . 5_666 ?
C9 C10 C11 118.3(3) . . ?
C10 C11 H11A 109.1 . . ?
C10 C11 H11B 109.1 . . ?
C10 C11 C12 112.4(3) . . ?
H11A C11 H11B 107.9 . . ?
C12 C11 H11A 109.1 . . ?
C12 C11 H11B 109.1 . . ?
C11 C12 H12A 109.5 . . ?
C11 C12 H12B 109.5 . . ?
C11 C12 H12C 109.5 . . ?
H12A C12 H12B 109.5 . . ?
H12A C12 H12C 109.5 . . ?
H12B C12 H12C 109.5 . . ?
C1 N1 C2 106.6(3) . . ?
C1 N1 Zn1 125.5(2) . . ?
C2 N1 Zn1 128.0(2) . . ?
C6 N2 C9 107.4(3) . . ?
C6 N2 Zn1 124.6(2) . . ?
C9 N2 Zn1 127.8(2) . . ?
N1 Zn1 N1 180.00(13) . 5_666 ?
N2 Zn1 N1 91.44(9) 5_666 5_666 ?
N2 Zn1 N1 91.44(9) . . ?
N2 Zn1 N1 88.56(9) . 5_666 ?
N2 Zn1 N1 88.56(9) 5_666 . ?
N2 Zn1 N2 180.0 . 5_666 ?

loop_
_geom_bond_atom_site_label_1
_geom_bond_atom_site_label_2
_geom_bond_distance
_geom_bond_site_symmetry_2
_geom_bond_publ_flag
C1 C4 1.433(4) . ?
C1 C5 1.399(4) . ?
C1 N1 1.364(4) . ?
C2 C3 1.447(4) . ?
C2 C10 1.412(4) 5_666 ?
C2 N1 1.376(4) . ?
C3 H3 0.9500 . ?
C3 C4 1.353(5) . ?
C4 H4 0.9500 . ?
C5 H5 0.9500 . ?
C5 C6 1.381(5) . ?
C6 C7 1.436(5) . ?
C6 N2 1.372(4) . ?
C7 H7 0.9500 . ?
C7 C8 1.356(5) . ?
C8 H8 0.9500 . ?
C8 C9 1.449(4) . ?
C9 C10 1.399(4) . ?
C9 N2 1.374(4) . ?
C10 C11 1.515(4) . ?
C11 H11A 0.9900 . ?
C11 H11B 0.9900 . ?
C11 C12 1.522(5) . ?
C12 H12A 0.9800 . ?
C12 H12B 0.9800 . ?
C12 H12C 0.9800 . ?
N1 Zn1 2.049(3) . ?
N2 Zn1 2.040(2) . ?

loop_
_geom_torsion_atom_site_label_1
_geom_torsion_atom_site_label_2
_geom_torsion_atom_site_label_3
_geom_torsion_atom_site_label_4
_geom_torsion
_geom_torsion_site_symmetry_1
_geom_torsion_site_symmetry_2
_geom_torsion_site_symmetry_3
_geom_torsion_site_symmetry_4
_geom_torsion_publ_flag
C1 C5 C6 C7 -175.9(3) . . . . ?
C1 C5 C6 N2 3.3(5) . . . . ?
C2 C3 C4 C1 -0.3(4) . . . . ?
C2 C10 C11 C12 90.8(4) 5_666 . . . ?
C3 C2 N1 C1 0.9(3) . . . . ?
C3 C2 N1 Zn1 -179.09(19) . . . . ?
C4 C1 C5 C6 179.1(3) . . . . ?
C4 C1 N1 C2 -1.0(3) . . . . ?
C4 C1 N1 Zn1 178.90(19) . . . . ?
C5 C1 C4 C3 -177.6(3) . . . . ?
C5 C1 N1 C2 177.4(3) . . . . ?
C5 C1 N1 Zn1 -2.7(4) . . . . ?
C5 C6 C7 C8 -179.1(3) . . . . ?
C5 C6 N2 C9 178.9(3) . . . . ?
C5 C6 N2 Zn1 -5.0(4) . . . . ?
C6 C7 C8 C9 -0.7(3) . . . . ?
C7 C6 N2 C9 -1.8(3) . . . . ?
C7 C6 N2 Zn1 174.35(19) . . . . ?
C7 C8 C9 C10 179.8(3) . . . . ?
C7 C8 C9 N2 -0.4(3) . . . . ?
C8 C9 C10 C2 174.7(3) . . . 5_666 ?
C8 C9 C10 C11 -7.8(4) . . . . ?
C8 C9 N2 C6 1.3(3) . . . . ?
C8 C9 N2 Zn1 -174.61(19) . . . . ?
C9 C10 C11 C12 -86.9(4) . . . . ?
C10 C2 C3 C4 -178.4(3) 5_666 . . . ?
C10 C2 N1 C1 178.9(3) 5_666 . . . ?
C10 C2 N1 Zn1 -1.1(4) 5_666 . . . ?
C10 C9 N2 C6 -178.8(3) . . . . ?
C10 C9 N2 Zn1 5.2(4) . . . . ?
N1 C1 C4 C3 0.8(4) . . . . ?
N1 C1 C5 C6 0.9(5) . . . . ?
N1 C2 C3 C4 -0.3(4) . . . . ?
N2 C6 C7 C8 1.5(3) . . . . ?
N2 C9 C10 C2 -5.1(5) . . . 5_666 ?
N2 C9 C10 C11 172.4(3) . . . . ?
